data_4063482
loop_
_publ_author_name
'Hill, Anthony F.'
'Smith, Matthew K.'
'Tshabang, Never'
'Willis, Anthony C.'

_publ_contact_author_address
;
Research School of Chemistry,
Australian National University,
Canberra, A. C. T. 0200, Australia
;
_publ_contact_author_email ' a.hill@rsc.anu.edu.au '
_publ_contact_author_fax ' 61 2 6125 3216 '
_publ_contact_author_name ' Anthony F. Hill '
_publ_contact_author_phone ' 61 2 6125 8577 '
_publ_section_title
;
 Bimetallic Dihydrobis(methimazolyl)borate Coordination: Structure
 [Mo2{\m2-H2B(mt)2}(CO)7][Au2(\m2-H2B(mt)2}](PEt3)2] (mt = methimazolyl)
;
_journal_issue 2
_journal_name_full Organometallics
_journal_page_first 473
_journal_page_last 477
_journal_paper_doi 10.1021/om900891a
_journal_volume 29
_journal_year 2010
_chemical_formula_sum 'C14 H27 Au B N4 P S2'
_chemical_formula_weight 554.26
_chemical_name_systematic
;
 ?
;
_space_group_IT_number 33
_symmetry_cell_setting orthorhombic
_symmetry_space_group_name_Hall 'P 2c -2n'
_symmetry_space_group_name_H-M 'P n a 21'
_atom_sites_solution_hydrogens geom
_atom_sites_solution_primary direct
_atom_sites_solution_secondary difmap
_audit_creation_method SHELXL-97
_cell_angle_alpha 90
_cell_angle_beta 90
_cell_angle_gamma 90
_cell_formula_units_Z 4
_cell_length_a 7.712(5)
_cell_length_b 24.039(5)
_cell_length_c 11.097(5)
_cell_measurement_reflns_used 28608
_cell_measurement_temperature 200(2)
_cell_measurement_theta_max 27.48
_cell_measurement_theta_min 2.91
_cell_volume 2057.3(17)
_computing_cell_refinement DENZO-SMN
_computing_data_collection 'Nonius Collect'
_computing_data_reduction 'X -Seed'
_computing_molecular_graphics 'X-Seed / POV-Ray'
_computing_publication_material 'Microsoft Office 2000'
_computing_structure_refinement 'SHELXL-97 (Sheldrick, 1997)'
_computing_structure_solution 'SHELXS-97 (Sheldrick, 1990)'
_diffrn_ambient_temperature 200(2)
_diffrn_measured_fraction_theta_full 0.997
_diffrn_measured_fraction_theta_max 0.997
_diffrn_measurement_device_type 'Nonius Kappa CCD'
_diffrn_measurement_method 'psi and omega scans'
_diffrn_radiation_monochromator graphite
_diffrn_radiation_source 'fine-focus sealed tube'
_diffrn_radiation_type MoK\a
_diffrn_radiation_wavelength 0.71069
_diffrn_reflns_av_R_equivalents 0.1314
_diffrn_reflns_av_sigmaI/netI 0.0716
_diffrn_reflns_limit_h_max 9
_diffrn_reflns_limit_h_min -10
_diffrn_reflns_limit_k_max 31
_diffrn_reflns_limit_k_min -31
_diffrn_reflns_limit_l_max 14
_diffrn_reflns_limit_l_min -14
_diffrn_reflns_number 21377
_diffrn_reflns_theta_full 27.50
_diffrn_reflns_theta_max 27.50
_diffrn_reflns_theta_min 3.14
_diffrn_standards_decay_% 0
_diffrn_standards_interval_count 0
_diffrn_standards_interval_time 0
_diffrn_standards_number 0
_exptl_absorpt_coefficient_mu 7.435
_exptl_absorpt_correction_T_max 0.140
_exptl_absorpt_correction_T_min 0.062
_exptl_absorpt_correction_type integration
_exptl_absorpt_process_details
;
Gaussian integration (Coppens, 1970)
;
_exptl_crystal_colour colourless
_exptl_crystal_density_diffrn 1.790
_exptl_crystal_density_method 'not measured'
_exptl_crystal_description prism
_exptl_crystal_F_000 1080
_exptl_crystal_size_max 0.477
_exptl_crystal_size_mid 0.437
_exptl_crystal_size_min 0.38
_refine_diff_density_max 3.398
_refine_diff_density_min -2.389
_refine_diff_density_rms 0.215
_refine_ls_abs_structure_details 'Flack H D (1983), Acta Cryst. A39, 876-881'
_refine_ls_abs_structure_Flack 0.006(12)
_refine_ls_extinction_coef 0.0006(3)
_refine_ls_extinction_expression Fc^*^=kFc[1+0.001xFc^2^\l^3^/sin(2\q)]^-1/4^
_refine_ls_extinction_method SHELXL
_refine_ls_goodness_of_fit_ref 1.023
_refine_ls_hydrogen_treatment mixed
_refine_ls_matrix_type full
_refine_ls_number_parameters 220
_refine_ls_number_reflns 4709
_refine_ls_number_restraints 3
_refine_ls_restrained_S_all 1.023
_refine_ls_R_factor_all 0.0640
_refine_ls_R_factor_gt 0.0503
_refine_ls_shift/su_max 0.000
_refine_ls_shift/su_mean 0.000
_refine_ls_structure_factor_coef Fsqd
_refine_ls_weighting_details 'calc w=1/[\s^2^(Fo^2^)+(0.0832P)^2^+0.0000P] where P=(Fo^2^+2Fc^2^)/3'
_refine_ls_weighting_scheme calc
_refine_ls_wR_factor_gt 0.1206
_refine_ls_wR_factor_ref 0.1303
_reflns_number_gt 3846
_reflns_number_total 4709
_reflns_threshold_expression >2sigma(I)
_cod_data_source_file om900891a_si_001.cif
_cod_data_source_block c:\docume~1\admini~1\desktop\newxta~1\nt4\nt4
_cod_original_sg_symbol_H-M Pna2(1)
_cod_database_code 4063482

loop_
_symmetry_equiv_pos_as_xyz
'x, y, z'
'-x, -y, z+1/2'
'-x+1/2, y+1/2, z+1/2'
'x+1/2, -y+1/2, z'

loop_
_atom_site_label
_atom_site_type_symbol
_atom_site_fract_x
_atom_site_fract_y
_atom_site_fract_z
_atom_site_U_iso_or_equiv
_atom_site_adp_type
_atom_site_occupancy
_atom_site_symmetry_multiplicity
_atom_site_calc_flag
_atom_site_refinement_flags
_atom_site_disorder_assembly
_atom_site_disorder_group
Au1 Au 1.04099(4) 0.823374(11) 0.77858(6) 0.03791(14) Uani 1 1 d . . .
P1 P 0.8403(3) 0.86086(11) 0.6535(2) 0.0451(6) Uani 1 1 d . . .
C1 C 0.8767(19) 0.9339(7) 0.6204(15) 0.085(4) Uani 1 1 d . . .
H1A H 0.9891 0.9386 0.5785 0.102 Uiso 1 1 calc R . .
H1B H 0.7838 0.9480 0.5668 0.102 Uiso 1 1 calc R . .
B1 B 1.1015(14) 0.8831(4) 1.0903(10) 0.038(2) Uani 1 1 d D . .
H1B2 H 1.013(13) 0.886(5) 1.173(7) 0.050 Uiso 1 1 d D . .
H1B1 H 1.041(11) 0.898(4) 1.009(6) 0.038 Uiso 1 1 d D . .
C2 C 0.877(3) 0.9676(6) 0.7402(18) 0.108(7) Uani 1 1 d . . .
H2A H 0.7579 0.9762 0.7636 0.162 Uiso 1 1 calc R . .
H2B H 0.9421 1.0023 0.7287 0.162 Uiso 1 1 calc R . .
H2C H 0.9326 0.9455 0.8036 0.162 Uiso 1 1 calc R . .
C3 C 0.830(2) 0.8265(6) 0.5091(14) 0.073(4) Uani 1 1 d . . .
H3A H 0.7423 0.8453 0.4584 0.087 Uiso 1 1 calc R . .
H3B H 0.9437 0.8302 0.4684 0.087 Uiso 1 1 calc R . .
C4 C 0.7840(18) 0.7648(7) 0.5185(14) 0.082(4) Uani 1 1 d . . .
H4A H 0.8753 0.7452 0.5631 0.123 Uiso 1 1 calc R . .
H4B H 0.7739 0.7489 0.4375 0.123 Uiso 1 1 calc R . .
H4C H 0.6734 0.7607 0.5611 0.123 Uiso 1 1 calc R . .
C5 C 0.6190(16) 0.8568(5) 0.7167(11) 0.059(3) Uani 1 1 d . . .
H5A H 0.5947 0.8177 0.7386 0.070 Uiso 1 1 calc R . .
H5B H 0.6153 0.8790 0.7918 0.070 Uiso 1 1 calc R . .
C6 C 0.4747(16) 0.8774(7) 0.6327(16) 0.080(5) Uani 1 1 d . . .
H6A H 0.4717 0.9181 0.6335 0.120 Uiso 1 1 calc R . .
H6B H 0.3629 0.8628 0.6603 0.120 Uiso 1 1 calc R . .
H6C H 0.4974 0.8643 0.5505 0.120 Uiso 1 1 calc R . .
S11 S 1.2646(3) 0.78682(9) 0.8941(2) 0.0393(5) Uani 1 1 d . . .
N11 N 1.1180(11) 0.8191(3) 1.1100(7) 0.0347(16) Uani 1 1 d . . .
C11 C 1.1675(10) 0.7789(3) 1.0316(8) 0.0347(18) Uani 1 1 d . . .
N12 N 1.1398(9) 0.7283(3) 1.0871(6) 0.0347(15) Uani 1 1 d . . .
C12 C 1.0530(12) 0.7938(5) 1.2115(9) 0.045(2) Uani 1 1 d . . .
H12 H 1.0072 0.8124 1.2800 0.054 Uiso 1 1 calc R . .
C13 C 1.0653(13) 0.7369(4) 1.1970(9) 0.044(2) Uani 1 1 d . . .
H13 H 1.0290 0.7092 1.2526 0.053 Uiso 1 1 calc R . .
C14 C 1.1768(16) 0.6743(3) 1.0367(12) 0.050(3) Uani 1 1 d . . .
H14A H 1.2421 0.6521 1.0954 0.075 Uiso 1 1 calc R . .
H14B H 1.2457 0.6786 0.9631 0.075 Uiso 1 1 calc R . .
H14C H 1.0677 0.6553 1.0175 0.075 Uiso 1 1 calc R . .
S21 S 1.3813(5) 0.89766(12) 1.3192(3) 0.0601(7) Uani 1 1 d . . .
N21 N 1.2843(11) 0.9115(3) 1.0816(7) 0.0403(17) Uani 1 1 d . . .
C21 C 1.3966(14) 0.9203(4) 1.1766(10) 0.044(2) Uani 1 1 d . . .
N22 N 1.5261(10) 0.9533(4) 1.1299(10) 0.049(2) Uani 1 1 d . . .
C22 C 1.3450(13) 0.9375(4) 0.9800(10) 0.047(2) Uani 1 1 d . . .
H22 H 1.2921 0.9366 0.9027 0.056 Uiso 1 1 calc R . .
C23 C 1.4927(16) 0.9647(4) 1.0083(14) 0.059(3) Uani 1 1 d . . .
H23 H 1.5606 0.9872 0.9560 0.070 Uiso 1 1 calc R . .
C24 C 1.6737(15) 0.9713(5) 1.1973(14) 0.073(4) Uani 1 1 d . . .
H24A H 1.6804 0.9503 1.2729 0.109 Uiso 1 1 calc R . .
H24B H 1.6629 1.0110 1.2152 0.109 Uiso 1 1 calc R . .
H24C H 1.7792 0.9648 1.1500 0.109 Uiso 1 1 calc R . .

loop_
_atom_site_aniso_label
_atom_site_aniso_U_11
_atom_site_aniso_U_22
_atom_site_aniso_U_33
_atom_site_aniso_U_23
_atom_site_aniso_U_13
_atom_site_aniso_U_12
Au1 0.0356(2) 0.04302(19) 0.03510(18) 0.0013(2) 0.0015(3) -0.00056(11)
P1 0.0458(14) 0.0509(13) 0.0384(11) 0.0128(11) 0.0015(11) 0.0032(10)
C1 0.075(9) 0.086(10) 0.095(10) 0.038(8) 0.008(9) -0.001(8)
B1 0.032(5) 0.024(4) 0.057(6) -0.002(4) 0.001(5) 0.003(4)
C2 0.123(13) 0.059(7) 0.142(19) 0.017(9) 0.016(13) 0.022(9)
C3 0.061(8) 0.087(10) 0.070(9) -0.002(6) -0.013(7) 0.006(6)
C4 0.057(8) 0.108(11) 0.081(10) -0.032(9) -0.013(7) 0.010(8)
C5 0.057(7) 0.062(7) 0.057(6) 0.007(5) 0.007(6) 0.000(5)
C6 0.052(7) 0.089(10) 0.100(12) 0.034(9) 0.006(7) 0.004(6)
S11 0.0288(10) 0.0473(11) 0.0419(11) -0.0008(9) 0.0036(9) 0.0003(9)
N11 0.034(4) 0.036(4) 0.034(4) -0.001(3) 0.005(3) 0.000(3)
C11 0.021(4) 0.032(4) 0.051(5) -0.004(4) -0.002(3) -0.006(3)
N12 0.031(4) 0.034(3) 0.039(4) 0.000(3) -0.007(3) -0.001(3)
C12 0.045(6) 0.052(6) 0.038(5) 0.006(4) 0.003(4) -0.008(4)
C13 0.049(6) 0.045(5) 0.038(5) 0.005(4) 0.003(4) -0.001(4)
C14 0.046(6) 0.032(4) 0.071(7) 0.003(4) -0.018(6) -0.003(4)
S21 0.079(2) 0.0514(15) 0.0499(14) -0.0096(11) -0.0114(13) 0.0076(14)
N21 0.047(4) 0.030(3) 0.044(4) -0.003(3) -0.004(4) 0.004(3)
C21 0.046(5) 0.033(4) 0.055(6) -0.015(4) -0.008(5) 0.007(4)
N22 0.038(5) 0.043(5) 0.067(6) -0.022(4) -0.002(4) -0.002(3)
C22 0.053(6) 0.036(5) 0.053(5) -0.001(4) -0.001(5) 0.003(4)
C23 0.052(6) 0.038(5) 0.086(9) -0.007(6) 0.016(6) -0.003(5)
C24 0.044(6) 0.058(6) 0.117(11) -0.033(7) -0.011(7) -0.005(5)

loop_
_atom_type_symbol
_atom_type_description
_atom_type_scat_dispersion_real
_atom_type_scat_dispersion_imag
_atom_type_scat_source
C C 0.0033 0.0016 'International Tables Vol C Tables 4.2.6.8 and 6.1.1.4'
H H 0.0000 0.0000 'International Tables Vol C Tables 4.2.6.8 and 6.1.1.4'
B B 0.0013 0.0007 'International Tables Vol C Tables 4.2.6.8 and 6.1.1.4'
N N 0.0061 0.0033 'International Tables Vol C Tables 4.2.6.8 and 6.1.1.4'
P P 0.1023 0.0942 'International Tables Vol C Tables 4.2.6.8 and 6.1.1.4'
S S 0.1246 0.1234 'International Tables Vol C Tables 4.2.6.8 and 6.1.1.4'
Au Au -2.0133 8.8022 'International Tables Vol C Tables 4.2.6.8 and 6.1.1.4'

loop_
_exptl_crystal_face_index_h
_exptl_crystal_face_index_k
_exptl_crystal_face_index_l
_exptl_crystal_face_perp_dist
1 0 0 0.200
0 1 0 0.150
0 -1 0 0.230
0 0 1 0.240
-2 0 -1 0.237
1 -4 0 0.237
0 -1 -3 0.247
0 -1 2 0.219
0 6 -5 0.177
0 1 2 0.175

loop_
_geom_angle_atom_site_label_1
_geom_angle_atom_site_label_2
_geom_angle_atom_site_label_3
_geom_angle
_geom_angle_site_symmetry_1
_geom_angle_site_symmetry_3
_geom_angle_publ_flag
P1 Au1 S11 174.99(9) . . ?
C3 P1 C1 105.7(7) . . ?
C3 P1 C5 105.8(7) . . ?
C1 P1 C5 105.7(7) . . ?
C3 P1 Au1 113.1(5) . . ?
C1 P1 Au1 113.8(5) . . ?
C5 P1 Au1 112.2(4) . . ?
C2 C1 P1 109.3(10) . . ?
N11 B1 N21 111.4(7) . . ?
C4 C3 P1 113.2(11) . . ?
C6 C5 P1 115.0(9) . . ?
C11 S11 Au1 102.1(3) . . ?
C11 N11 C12 108.3(7) . . ?
C11 N11 B1 129.6(8) . . ?
C12 N11 B1 121.4(8) . . ?
N11 C11 N12 107.4(7) . . ?
N11 C11 S11 128.0(6) . . ?
N12 C11 S11 124.4(6) . . ?
C13 N12 C11 109.3(8) . . ?
C13 N12 C14 124.5(9) . . ?
C11 N12 C14 126.1(8) . . ?
N11 C12 C13 108.5(9) . . ?
N12 C13 C12 106.5(9) . . ?
C22 N21 C21 110.1(8) . . ?
C22 N21 B1 123.8(8) . . ?
C21 N21 B1 125.7(8) . . ?
N22 C21 N21 104.8(9) . . ?
N22 C21 S21 126.4(8) . . ?
N21 C21 S21 128.8(8) . . ?
C21 N22 C23 110.0(9) . . ?
C21 N22 C24 123.8(12) . . ?
C23 N22 C24 126.2(11) . . ?
C23 C22 N21 108.5(10) . . ?
C22 C23 N22 106.5(10) . . ?

loop_
_geom_bond_atom_site_label_1
_geom_bond_atom_site_label_2
_geom_bond_distance
_geom_bond_site_symmetry_2
_geom_bond_publ_flag
Au1 P1 2.266(3) . ?
Au1 S11 2.321(2) . ?
P1 C3 1.804(15) . ?
P1 C1 1.817(15) . ?
P1 C5 1.848(13) . ?
C1 C2 1.56(2) . ?
B1 N11 1.558(11) . ?
B1 N21 1.570(13) . ?
C3 C4 1.528(19) . ?
C5 C6 1.533(19) . ?
S11 C11 1.711(9) . ?
N11 C11 1.355(11) . ?
N11 C12 1.375(12) . ?
C11 N12 1.380(11) . ?
N12 C13 1.364(12) . ?
N12 C14 1.443(12) . ?
C12 C13 1.381(15) . ?
S21 C21 1.677(12) . ?
N21 C22 1.372(13) . ?
N21 C21 1.381(12) . ?
C21 N22 1.376(15) . ?
N22 C23 1.401(19) . ?
N22 C24 1.429(14) . ?
C22 C23 1.350(16) . ?
